data_7043821
loop_
_publ_author_name
'Chen, Wenqian'
'Ogiwara, Naoki'
'Kadota, Kentaro'
'Panyarat, Kitt'
'Kitagawa, Susumu'
'Horike, Satoshi'

_publ_section_title
;
 Imidazolium cation transportation in a 1-D coordination polymer
;
_journal_name_full 'Dalton Trans.'
_journal_paper_doi 10.1039/C7DT02625K
_journal_year 2017
_chemical_formula_moiety 'C16 H26 Cu N2 O12 P3, C6 H11 N2'
_chemical_formula_sum 'C22 H37 Cu N4 O12 P3'
_chemical_formula_weight 706.00
_chemical_name_systematic CubpyIL
_chemical_properties_physical ', Air-sensitive,Moisture-sensitive'
_space_group_crystal_system orthorhombic
_space_group_IT_number 61
_space_group_name_Hall '-P 2ac 2ab'
_space_group_name_H-M_alt 'P b c a'
_symmetry_space_group_name_Hall '-P 2ac 2ab'
_symmetry_space_group_name_H-M 'P b c a'
_atom_sites_solution_hydrogens mixed
_audit_creation_method SHELXL-2016/6
_audit_update_record
;
2017-07-13 deposited with the CCDC.
2017-07-21 downloaded from the CCDC.
;
_cell_angle_alpha 90
_cell_angle_beta 90
_cell_angle_gamma 90
_cell_formula_units_Z 16
_cell_length_a 22.221(4)
_cell_length_b 23.702(5)
_cell_length_c 23.882(5)
_cell_measurement_reflns_used 12376
_cell_measurement_temperature 223(2)
_cell_measurement_theta_max 27.5049
_cell_measurement_theta_min 3.0050
_cell_volume 12578(4)
_computing_cell_refinement 'CrystalClear (Rigaku Inc., 2008)'
_computing_data_collection 'CrystalClear (Rigaku Inc., 2008)'
_computing_data_reduction 'CrystalClear (Rigaku Inc., 2008)'
_computing_structure_refinement 'SHELXL-2016/6 (Sheldrick, 2016)'
_diffrn_ambient_temperature 223(2)
_diffrn_measured_fraction_theta_full 0.998
_diffrn_measured_fraction_theta_max 0.996
_diffrn_measurement_device_type 'Saturn724+ (4x4 bin mode)'
_diffrn_measurement_method dtprofit.ref
_diffrn_radiation_type MoK\a
_diffrn_radiation_wavelength 0.71073
_diffrn_reflns_av_R_equivalents 0.2202
_diffrn_reflns_av_unetI/netI 0.1382
_diffrn_reflns_Laue_measured_fraction_full 0.998
_diffrn_reflns_Laue_measured_fraction_max 0.996
_diffrn_reflns_limit_h_max 28
_diffrn_reflns_limit_h_min -28
_diffrn_reflns_limit_k_max 30
_diffrn_reflns_limit_k_min -29
_diffrn_reflns_limit_l_max 30
_diffrn_reflns_limit_l_min -30
_diffrn_reflns_number 97211
_diffrn_reflns_point_group_measured_fraction_full 0.998
_diffrn_reflns_point_group_measured_fraction_max 0.996
_diffrn_reflns_theta_full 25.242
_diffrn_reflns_theta_max 27.520
_diffrn_reflns_theta_min 3.005
_diffrn_source 'Rotating Anode'
_exptl_absorpt_coefficient_mu 0.910
_exptl_absorpt_correction_T_max 1.0000
_exptl_absorpt_correction_T_min 0.8141
_exptl_absorpt_correction_type multi-scan
_exptl_crystal_colour blue
_exptl_crystal_density_diffrn 1.491
_exptl_crystal_description plate
_exptl_crystal_F_000 5872
_exptl_crystal_preparation ', ion conductivity'
_exptl_crystal_recrystallization_method 'Re-crystallisation from solvent: DMF'
_exptl_crystal_size_max 0.200
_exptl_crystal_size_mid 0.200
_exptl_crystal_size_min 0.200
_refine_diff_density_max 0.867
_refine_diff_density_min -0.441
_refine_diff_density_rms 0.088
_refine_ls_extinction_method none
_refine_ls_goodness_of_fit_ref 1.007
_refine_ls_hydrogen_treatment constr
_refine_ls_matrix_type full
_refine_ls_number_parameters 806
_refine_ls_number_reflns 14423
_refine_ls_number_restraints 14
_refine_ls_restrained_S_all 1.009
_refine_ls_R_factor_all 0.1930
_refine_ls_R_factor_gt 0.0853
_refine_ls_shift/su_max 0.001
_refine_ls_shift/su_mean 0.000
_refine_ls_structure_factor_coef Fsqd
_refine_ls_weighting_details 'w=1/[\s^2^(Fo^2^)+(0.0778P)^2^] where P=(Fo^2^+2Fc^2^)/3'
_refine_ls_weighting_scheme calc
_refine_ls_wR_factor_gt 0.1696
_refine_ls_wR_factor_ref 0.2097
_reflns_Friedel_coverage 0.000
_reflns_number_gt 6417
_reflns_number_total 14423
_reflns_threshold_expression 'I > 2\s(I)'
_cod_data_source_file c7dt02625k2.cif
_cod_data_source_block t_CCDC1
_cod_depositor_comments
;
The following automatic conversions were performed:

'_exptl_absorpt_correction_type' value 'Multi-scan' changed to
'multi-scan' according to
/home/data/users/saulius/crontab/automatic-downloads/rss-feeds/RSC/lib/dictionaries/cif_core.dic
dictionary named 'cif_core.dic' version 2.4.2 from 2011-04-26.

Automatic conversion script
Id: cif_fix_values 4973 2017-02-22 13:04:09Z antanas 
;
_cod_database_code 7043821
_shelx_shelxl_version_number 2016/6
_shelx_space_group_comment
;
The symmetry employed for this shelxl refinement is uniquely defined
by the following loop, which should always be used as a source of
symmetry information in preference to the above space-group names.
They are only intended as comments.
;
_shelx_estimated_absorpt_t_min 0.839
_shelx_estimated_absorpt_t_max 0.839

loop_
_space_group_symop_operation_xyz
'x, y, z'
'-x+1/2, -y, z+1/2'
'-x, y+1/2, -z+1/2'
'x+1/2, -y+1/2, -z'
'-x, -y, -z'
'x-1/2, y, -z-1/2'
'x, -y-1/2, z-1/2'
'-x-1/2, y-1/2, z'

loop_
_atom_site_label
_atom_site_type_symbol
_atom_site_fract_x
_atom_site_fract_y
_atom_site_fract_z
_atom_site_U_iso_or_equiv
_atom_site_adp_type
_atom_site_occupancy
_atom_site_site_symmetry_order
_atom_site_calc_flag
_atom_site_refinement_flags_posn
_atom_site_refinement_flags_adp
_atom_site_refinement_flags_occupancy
_atom_site_disorder_assembly
_atom_site_disorder_group
Cu1 Cu 0.47783(2) 0.25421(2) 0.24984(2) 0.03611(13) Uani 1 1 d . . . . .
P1 P 0.44542(6) 0.21236(5) 0.11934(5) 0.0519(4) Uani 1 1 d . . . . .
N1 N 0.56816(14) 0.25826(13) 0.24712(13) 0.0342(9) Uani 1 1 d . . . . .
O1 O 0.47404(14) 0.33527(13) 0.27394(15) 0.0744(11) Uani 1 1 d . . . . .
C1 C 0.60009(18) 0.29132(19) 0.28000(19) 0.0536(14) Uani 1 1 d . . . . .
H1 H 0.579321 0.315241 0.304745 0.064 Uiso 1 1 calc R U . . .
O2 O 0.47757(13) 0.23827(15) 0.16564(12) 0.0692(11) Uani 1 1 d . . . . .
P2 P 0.51475(6) 0.14075(6) 0.32425(6) 0.0617(4) Uani 1 1 d . . . . .
Cu2 Cu 0.25043(2) 0.00202(2) 0.50827(2) 0.03450(12) Uani 1 1 d . . . . .
N2 N 0.38685(13) 0.25282(13) 0.25244(12) 0.0325(8) Uani 1 1 d . . . . .
C2 C 0.66227(18) 0.29299(18) 0.28036(18) 0.0523(13) Uani 1 1 d . . . . .
H2 H 0.682673 0.317699 0.304608 0.063 Uiso 1 1 calc R U . . .
O3 O 0.47976(14) 0.18110(15) 0.29154(17) 0.0981(13) Uani 1 1 d . . . . .
P3 P 0.26589(5) 0.05824(5) 0.63359(4) 0.0403(3) Uani 1 1 d . . . . .
N3 N 0.15967(13) -0.00329(13) 0.50812(12) 0.0326(8) Uani 1 1 d . . . . .
C3 C 0.69407(17) 0.25825(15) 0.24498(15) 0.0318(10) Uani 1 1 d . . . . .
P4 P 0.29573(5) -0.11658(5) 0.45348(5) 0.0479(3) Uani 1 1 d . . . . .
N4 N 0.34088(13) 0.00562(13) 0.50770(13) 0.0352(9) Uani 1 1 d . . . . .
C4 C 0.66109(17) 0.22341(18) 0.21011(18) 0.0488(12) Uani 1 1 d . . . . .
H4 H 0.680543 0.199177 0.184746 0.059 Uiso 1 1 calc R U . . .
O5 O 0.24852(11) 0.01282(11) 0.59360(10) 0.0408(7) Uani 1 1 d . . . . .
P5 P 0.47050(6) 0.37675(6) 0.31997(6) 0.0638(4) Uani 1 1 d . . . . .
C5 C 0.59931(19) 0.22487(19) 0.21321(19) 0.0553(14) Uani 1 1 d . . . . .
H5 H 0.577598 0.200487 0.189639 0.066 Uiso 1 1 calc R U . . .
N5 N 0.72769(17) 0.19605(17) 0.40765(16) 0.0636(12) Uani 1 1 d . . . . .
O6 O 0.25411(12) -0.07103(13) 0.46928(14) 0.0659(10) Uani 1 1 d . . . . .
P6 P 0.23063(6) 0.09765(6) 0.40945(6) 0.0626(4) Uani 1 1 d . . . . .
C6 C 0.35605(17) 0.28599(17) 0.21777(17) 0.0400(11) Uani 1 1 d . . . . .
H6 H 0.377730 0.308452 0.192362 0.048 Uiso 1 1 calc R U . . .
N6 N 0.6648(2) 0.2623(2) 0.42520(19) 0.0869(16) Uani 1 1 d . . . . .
O7 O 0.24268(12) 0.07729(12) 0.46661(12) 0.0558(9) Uani 1 1 d . . . . .
C7 C 0.29467(16) 0.28919(16) 0.21708(16) 0.0348(10) Uani 1 1 d . . . . .
H7 H 0.275098 0.312793 0.191216 0.042 Uiso 1 1 calc R U . . .
N7 N 0.4238(2) 0.15541(18) 0.5103(2) 0.0777(15) Uani 1 1 d . . . . .
C8 C 0.26124(17) 0.25728(15) 0.25493(15) 0.0305(10) Uani 1 1 d . . . . .
N8 N 0.4795(2) 0.12963(19) 0.5793(2) 0.0871(16) Uani 1 1 d . . . . .
O8 O 0.49237(18) 0.19452(18) 0.07433(16) 0.0672(13) Uani 0.807(3) 1 d . . P A 1
O8' O 0.5006(8) 0.2266(8) 0.0677(8) 0.072(6) Uiso 0.193(3) 1 d . . P A 2
C9 C 0.29366(17) 0.22340(17) 0.29245(15) 0.0375(11) Uani 1 1 d . . . . .
H9 H 0.273304 0.201694 0.319399 0.045 Uiso 1 1 calc R U . . .
O9 O 0.39755(18) 0.24872(18) 0.09414(18) 0.0732(14) Uani 0.807(3) 1 d . . P A 1
O9' O 0.3875(7) 0.2131(6) 0.1034(6) 0.043(4) Uiso 0.193(3) 1 d . . P A 2
O10 O 0.4087(2) 0.15652(18) 0.1320(2) 0.0870(16) Uani 0.807(3) 1 d . . P A 1
O10' O 0.4742(9) 0.1567(9) 0.1361(8) 0.091(6) Uiso 0.193(3) 1 d . . P A 2
C10 C 0.35561(17) 0.22217(17) 0.28953(16) 0.0375(11) Uani 1 1 d . . . . .
H10 H 0.376783 0.198891 0.314579 0.045 Uiso 1 1 calc R U . . .
O11 O 0.55661(15) 0.11144(18) 0.27701(15) 0.0946(14) Uani 1 1 d . . . . .
C11 C 0.12718(17) 0.03340(17) 0.53803(16) 0.0380(11) Uani 1 1 d . . . . .
H11 H 0.147875 0.058694 0.561452 0.046 Uiso 1 1 calc R U . . .
O12 O 0.55065(16) 0.15701(19) 0.37252(15) 0.0997(14) Uani 1 1 d . . . . .
C12 C 0.06535(16) 0.03647(17) 0.53667(15) 0.0350(11) Uani 1 1 d . . . . .
H12 H 0.044785 0.062953 0.558859 0.042 Uiso 1 1 calc R U . . .
O13 O 0.47188(16) 0.09158(16) 0.34369(15) 0.0863(12) Uani 1 1 d . . . . .
C13 C 0.03354(15) -0.00042(15) 0.50178(14) 0.0272(9) Uani 1 1 d . . . . .
O14 O 0.29586(13) 0.02523(12) 0.68424(11) 0.0537(9) Uani 1 1 d . . . . .
C14 C 0.06781(17) -0.03833(17) 0.47069(17) 0.0426(12) Uani 1 1 d . . . . .
H14 H 0.048687 -0.063941 0.446476 0.051 Uiso 1 1 calc R U . . .
O15 O 0.30292(13) 0.10636(12) 0.61556(12) 0.0564(9) Uani 1 1 d . . . . .
C15 C 0.12910(18) -0.03847(18) 0.47520(18) 0.0486(13) Uani 1 1 d . . . . .
H15 H 0.150893 -0.064844 0.453921 0.058 Uiso 1 1 calc R U . . .
O16 O 0.20648(13) 0.08505(13) 0.66075(12) 0.0572(9) Uani 1 1 d . . . . .
C16 C 0.37343(17) -0.01664(18) 0.54834(17) 0.0436(12) Uani 1 1 d . . . . .
H16 H 0.353290 -0.030802 0.579971 0.052 Uiso 1 1 calc R U . . .
O17 O 0.25294(15) -0.16882(13) 0.44359(14) 0.0724(11) Uani 1 1 d . . . . .
C17 C 0.43526(17) -0.02023(18) 0.54693(16) 0.0452(12) Uani 1 1 d . . . . .
H17 H 0.456022 -0.037240 0.576784 0.054 Uiso 1 1 calc R U . . .
O18 O 0.34542(14) -0.13162(15) 0.49132(14) 0.0748(11) Uani 1 1 d . . . . .
C18 C 0.46679(15) 0.00094(16) 0.50205(15) 0.0315(10) Uani 1 1 d . . . . .
O19 O 0.32769(18) -0.10413(17) 0.39600(15) 0.1032(14) Uani 1 1 d . . . . .
C19 C 0.43239(17) 0.02504(18) 0.45976(17) 0.0457(12) Uani 1 1 d . . . . .
H19 H 0.451402 0.040699 0.428227 0.055 Uiso 1 1 calc R U . . .
O20 O 0.51723(16) 0.37847(14) 0.36295(14) 0.0803(12) Uani 1 1 d . . . B 1
C20 C 0.37047(17) 0.02610(19) 0.46383(16) 0.0445(12) Uani 1 1 d . . . . .
H20 H 0.348246 0.041991 0.434285 0.053 Uiso 1 1 calc R U . . .
O21 O 0.46542(19) 0.43620(15) 0.28739(15) 0.1031(14) Uani 1 1 d . . . . .
C21 C 0.6692(2) 0.2088(2) 0.4131(2) 0.0715(17) Uani 1 1 d . . . . .
H21 H 0.636952 0.183472 0.408983 0.086 Uiso 1 1 calc R U . . .
O22 O 0.40633(19) 0.3758(2) 0.3469(2) 0.172(2) Uani 1 1 d . . . . .
C22 C 0.7205(3) 0.2855(2) 0.4266(2) 0.086(2) Uani 1 1 d . . . . .
H22 H 0.730070 0.323392 0.434112 0.104 Uiso 1 1 calc R U . . .
C23 C 0.7595(2) 0.2435(2) 0.4153(2) 0.0744(17) Uani 1 1 d . . . . .
H23 H 0.801563 0.246836 0.413048 0.089 Uiso 1 1 calc R U . . .
O23 O 0.1630(3) 0.0694(3) 0.3936(3) 0.176(3) Uani 0.799(3) 1 d . . P C 1
O23' O 0.1784(5) 0.1360(5) 0.3996(5) 0.028(3) Uiso 0.201(3) 1 d . . P C 2
C24 C 0.7524(3) 0.1400(2) 0.3958(2) 0.096(2) Uani 1 1 d . . . . .
H24A H 0.723703 0.111426 0.408672 0.116 Uiso 1 1 calc R U . . .
H24B H 0.789627 0.135135 0.417283 0.116 Uiso 1 1 calc R U . . .
O24 O 0.2242(4) 0.1530(2) 0.3955(2) 0.163(3) Uani 0.799(3) 1 d . . P C 1
O24' O 0.2888(7) 0.1396(6) 0.3956(6) 0.054(4) Uani 0.201(3) 1 d . U P C 2
O25 O 0.2536(3) 0.0535(2) 0.3673(2) 0.133(2) Uani 0.799(3) 1 d . . P C 1
O25' O 0.2920(7) 0.1165(6) 0.3776(6) 0.057(5) Uani 0.201(3) 1 d . U P C 2
C25 C 0.7656(3) 0.1301(3) 0.3355(2) 0.106(2) Uani 1 1 d . . . . .
H25A H 0.730611 0.140124 0.313303 0.159 Uiso 1 1 calc R U . . .
H25B H 0.775104 0.090598 0.329720 0.159 Uiso 1 1 calc R U . . .
H25C H 0.799542 0.153133 0.324214 0.159 Uiso 1 1 calc R U . . .
C26 C 0.6054(3) 0.2896(3) 0.4371(3) 0.147(3) Uani 1 1 d . . . . .
H26A H 0.574373 0.271786 0.414642 0.220 Uiso 1 1 calc R U . . .
H26B H 0.607588 0.329378 0.427954 0.220 Uiso 1 1 calc R U . . .
H26C H 0.595740 0.285216 0.476498 0.220 Uiso 1 1 calc R U . . .
C27 C 0.4839(3) 0.1570(2) 0.4925(2) 0.0840(19) Uani 1 1 d . . . . .
H27 H 0.498001 0.166825 0.456664 0.101 Uiso 1 1 calc R U . . .
C28 C 0.5167(3) 0.1421(2) 0.5358(3) 0.093(2) Uani 1 1 d . . . . .
H28 H 0.558970 0.140346 0.536668 0.111 Uiso 1 1 calc R U . . .
C29 C 0.4242(2) 0.1391(2) 0.5623(2) 0.0775(18) Uani 1 1 d . . . . .
H29 H 0.389702 0.134643 0.584655 0.093 Uiso 1 1 calc R U . . .
C30 C 0.3695(3) 0.1725(3) 0.4770(3) 0.145(3) Uani 1 1 d . . . . .
H30C H 0.368910 0.213191 0.472754 0.218 Uiso 1 1 calc R U . . .
H30A H 0.333327 0.160371 0.496314 0.218 Uiso 1 1 calc R U . . .
H30B H 0.371065 0.154941 0.440303 0.218 Uiso 1 1 calc R U . . .
C31 C 0.4970(4) 0.1163(3) 0.6381(3) 0.188(3) Uani 1 1 d D U . . .
H31A H 0.516394 0.150691 0.652195 0.226 Uiso 1 1 calc R U . . .
H31B H 0.459001 0.113008 0.658635 0.226 Uiso 1 1 calc R U . . .
C32 C 0.5327(5) 0.0719(4) 0.6577(5) 0.359(6) Uani 1 1 d D U . . .
H32A H 0.554707 0.055436 0.626676 0.539 Uiso 1 1 calc R U . . .
H32B H 0.507307 0.043467 0.674769 0.539 Uiso 1 1 calc R U . . .
H32C H 0.560996 0.086130 0.685300 0.539 Uiso 1 1 calc R U . . .
C33 C 0.4725(3) 0.1800(3) 0.0189(2) 0.116(3) Uani 1 1 d . . . . .
H33A H 0.442644 0.150248 0.021027 0.175 Uiso 1 1 d R U . A .
H33B H 0.506614 0.167168 -0.002963 0.175 Uiso 1 1 d R U . . .
H33C H 0.454944 0.213018 0.001297 0.175 Uiso 1 1 d R U . . .
C34 C 0.4404(3) 0.1096(3) 0.1498(3) 0.148(3) Uani 1 1 d . . . . .
H34A H 0.442904 0.082582 0.119360 0.221 Uiso 1 1 d R U . A .
H34B H 0.420154 0.092422 0.181460 0.221 Uiso 1 1 d R U . . .
H34C H 0.480604 0.121042 0.160730 0.221 Uiso 1 1 d R U . . .
C35 C 0.6027(3) 0.0758(3) 0.2938(3) 0.130(3) Uani 1 1 d . . . . .
H35A H 0.624220 0.092645 0.324853 0.195 Uiso 1 1 calc R U . . .
H35B H 0.630180 0.069821 0.262763 0.195 Uiso 1 1 calc R U . . .
H35C H 0.585874 0.039842 0.305360 0.195 Uiso 1 1 calc R U . . .
C36 C 0.4269(3) 0.0687(3) 0.3071(2) 0.109(2) Uani 1 1 d . . . . .
H36A H 0.398844 0.098134 0.296615 0.164 Uiso 1 1 calc R U . . .
H36B H 0.405499 0.038673 0.326250 0.164 Uiso 1 1 calc R U . . .
H36C H 0.446085 0.053680 0.273797 0.164 Uiso 1 1 calc R U . . .
C37 C 0.3236(2) 0.0576(2) 0.72782(19) 0.0803(18) Uani 1 1 d . . . . .
H37A H 0.357298 0.078585 0.712536 0.120 Uiso 1 1 calc R U . . .
H37B H 0.337877 0.032451 0.756990 0.120 Uiso 1 1 calc R U . . .
H37C H 0.294466 0.083676 0.743453 0.120 Uiso 1 1 calc R U . . .
C38 C 0.1617(2) 0.0474(2) 0.6853(2) 0.0858(19) Uani 1 1 d . . . . .
H38A H 0.151876 0.017817 0.658849 0.129 Uiso 1 1 calc R U . . .
H38B H 0.125676 0.068716 0.694247 0.129 Uiso 1 1 calc R U . . .
H38C H 0.177828 0.030768 0.719270 0.129 Uiso 1 1 calc R U . . .
C39 C 0.2901(4) -0.0892(3) 0.3494(2) 0.153(3) Uani 1 1 d . . . . .
H39A H 0.271576 -0.122965 0.334206 0.230 Uiso 1 1 calc R U . . .
H39B H 0.314396 -0.071315 0.320632 0.230 Uiso 1 1 calc R U . . .
H39C H 0.259082 -0.063287 0.361704 0.230 Uiso 1 1 calc R U . . .
C40 C 0.2790(3) -0.2219(2) 0.4280(2) 0.109(3) Uani 1 1 d . . . . .
H40A H 0.302202 -0.217185 0.393853 0.164 Uiso 1 1 calc R U . . .
H40B H 0.247317 -0.249264 0.421741 0.164 Uiso 1 1 calc R U . . .
H40C H 0.305231 -0.234981 0.457721 0.164 Uiso 1 1 calc R U . . .
C41 C 0.4662(4) 0.4862(2) 0.3205(2) 0.132(3) Uani 1 1 d . . . . .
H41A H 0.432921 0.485406 0.346799 0.198 Uiso 1 1 calc R U . . .
H41B H 0.462228 0.518926 0.296313 0.198 Uiso 1 1 calc R U . . .
H41C H 0.503846 0.488462 0.340872 0.198 Uiso 1 1 calc R U . . .
C42 C 0.3804(4) 0.3416(4) 0.3749(3) 0.236(3) Uani 1 1 d . . . . .
H42C H 0.403753 0.333576 0.408263 0.353 Uiso 1 1 calc R U . . .
H42A H 0.375207 0.307122 0.353452 0.353 Uiso 1 1 calc R U . . .
H42B H 0.341300 0.356229 0.385523 0.353 Uiso 1 1 calc R U . . .
C43 C 0.1141(3) 0.1164(4) 0.4057(4) 0.228(4) Uani 1 1 d . . . . .
H43A H 0.124323 0.136531 0.439813 0.342 Uiso 1 1 d R U . C .
H43B H 0.074713 0.099301 0.409753 0.342 Uiso 1 1 d R U . . .
H43C H 0.113603 0.142621 0.374523 0.342 Uiso 1 1 d R U . . .
C44 C 0.2489(4) 0.0624(3) 0.3101(3) 0.185(4) Uani 1 1 d . . . . .
H44A H 0.207528 0.056953 0.298284 0.278 Uiso 1 1 d R U . C .
H44B H 0.274678 0.035933 0.290464 0.278 Uiso 1 1 d R U . . .
H44C H 0.261358 0.100653 0.301424 0.278 Uiso 1 1 d R U . . .

loop_
_atom_site_aniso_label
_atom_site_aniso_U_11
_atom_site_aniso_U_22
_atom_site_aniso_U_33
_atom_site_aniso_U_23
_atom_site_aniso_U_13
_atom_site_aniso_U_12
Cu1 0.0142(2) 0.0437(3) 0.0504(3) -0.0032(3) 0.0001(2) 0.0001(2)
P1 0.0450(7) 0.0564(8) 0.0543(7) -0.0102(6) -0.0028(6) 0.0064(7)
N1 0.0156(16) 0.0391(18) 0.0478(17) -0.0075(17) -0.0036(14) -0.0015(15)
O1 0.0354(18) 0.074(2) 0.114(2) -0.044(2) -0.0060(19) 0.0017(18)
C1 0.027(2) 0.065(3) 0.069(3) -0.028(2) -0.001(2) 0.008(2)
O2 0.0250(16) 0.123(3) 0.0598(18) -0.0240(19) -0.0064(15) -0.0052(18)
P2 0.0403(7) 0.0778(9) 0.0670(8) 0.0238(7) 0.0014(7) 0.0006(7)
Cu2 0.0137(2) 0.0418(3) 0.0480(2) -0.0019(2) 0.0011(2) 0.0016(2)
N2 0.0054(14) 0.0450(19) 0.0472(17) -0.0061(17) 0.0014(13) 0.0011(15)
C2 0.021(2) 0.064(3) 0.072(3) -0.041(2) -0.006(2) -0.001(2)
O3 0.0287(19) 0.101(2) 0.165(3) 0.078(2) -0.008(2) 0.0071(19)
P3 0.0290(6) 0.0466(6) 0.0453(6) -0.0032(5) -0.0020(5) 0.0074(5)
N3 0.0154(16) 0.0335(18) 0.0489(17) -0.0002(16) 0.0003(14) -0.0036(14)
C3 0.021(2) 0.034(2) 0.0405(19) 0.0016(18) 0.0012(16) 0.0027(17)
P4 0.0362(6) 0.0537(7) 0.0536(6) -0.0115(6) 0.0031(6) 0.0095(6)
N4 0.0184(17) 0.0395(19) 0.0476(17) -0.0027(17) -0.0042(14) 0.0046(15)
C4 0.017(2) 0.061(3) 0.068(3) -0.037(2) 0.002(2) -0.007(2)
O5 0.0282(15) 0.0539(17) 0.0402(13) -0.0072(13) -0.0018(13) -0.0045(14)
P5 0.0334(7) 0.0636(8) 0.0943(9) -0.0361(7) 0.0048(7) -0.0015(7)
C5 0.029(3) 0.063(3) 0.074(3) -0.039(2) -0.003(2) -0.001(2)
N5 0.049(2) 0.067(3) 0.075(3) 0.017(2) 0.002(2) -0.005(2)
O6 0.0231(16) 0.068(2) 0.107(2) -0.0450(18) -0.0085(17) 0.0116(15)
P6 0.0625(9) 0.0547(7) 0.0704(8) 0.0157(7) -0.0111(7) 0.0156(7)
C6 0.020(2) 0.043(2) 0.057(2) 0.011(2) 0.0034(19) -0.006(2)
N6 0.086(3) 0.087(3) 0.088(3) 0.017(3) 0.003(3) 0.012(3)
O7 0.0371(17) 0.0602(18) 0.0700(18) 0.0299(16) -0.0043(16) -0.0055(15)
C7 0.017(2) 0.038(2) 0.049(2) 0.009(2) 0.0014(18) 0.0045(18)
N7 0.068(3) 0.057(3) 0.108(3) -0.005(3) 0.017(3) -0.009(2)
C8 0.0178(19) 0.032(2) 0.0414(19) -0.0069(18) 0.0022(16) -0.0004(17)
N8 0.067(3) 0.085(3) 0.109(3) -0.029(3) 0.026(3) 0.011(3)
O8 0.057(3) 0.078(3) 0.067(2) -0.030(2) 0.011(2) -0.006(2)
C9 0.029(2) 0.046(2) 0.038(2) 0.0085(19) -0.0029(19) -0.001(2)
O9 0.055(3) 0.077(3) 0.088(3) 0.011(3) -0.011(2) 0.002(2)
O10 0.087(3) 0.060(3) 0.113(4) 0.014(3) 0.006(3) -0.018(3)
C10 0.020(2) 0.044(2) 0.049(2) 0.009(2) -0.0018(18) 0.003(2)
O11 0.055(2) 0.143(3) 0.086(2) 0.010(3) 0.010(2) 0.021(2)
C11 0.023(2) 0.040(2) 0.052(2) -0.007(2) 0.0024(19) 0.0003(19)
O12 0.066(2) 0.149(4) 0.084(2) 0.005(3) -0.013(2) -0.026(3)
C12 0.021(2) 0.045(2) 0.0384(19) -0.0054(19) -0.0023(17) 0.0009(19)
O13 0.067(2) 0.103(3) 0.089(2) 0.038(2) -0.009(2) -0.026(2)
C13 0.0119(17) 0.036(2) 0.0342(18) 0.0062(18) 0.0011(15) 0.0008(17)
O14 0.0600(19) 0.0456(17) 0.0555(16) -0.0036(15) -0.0250(15) 0.0065(16)
C14 0.021(2) 0.045(2) 0.061(2) -0.024(2) -0.005(2) 0.0051(19)
O15 0.0457(18) 0.0564(19) 0.0672(18) 0.0038(17) 0.0001(16) -0.0094(16)
C15 0.022(2) 0.055(3) 0.069(3) -0.026(2) 0.001(2) 0.004(2)
O16 0.0372(17) 0.064(2) 0.0708(19) -0.0163(17) 0.0060(16) 0.0121(16)
C16 0.019(2) 0.056(3) 0.055(2) 0.007(2) 0.0070(19) 0.000(2)
O17 0.072(2) 0.055(2) 0.091(2) -0.0220(19) -0.018(2) 0.0032(19)
C17 0.022(2) 0.064(3) 0.050(2) 0.020(2) 0.0032(19) 0.005(2)
O18 0.042(2) 0.085(2) 0.098(2) -0.001(2) -0.0154(18) 0.0141(19)
C18 0.0131(18) 0.035(2) 0.047(2) -0.0067(19) 0.0010(17) -0.0016(17)
O19 0.119(3) 0.110(3) 0.081(2) 0.012(2) 0.041(2) 0.031(3)
C19 0.023(2) 0.066(3) 0.048(2) 0.014(2) 0.0048(19) 0.002(2)
O20 0.092(3) 0.076(2) 0.072(2) -0.017(2) -0.022(2) 0.035(2)
C20 0.025(2) 0.067(3) 0.041(2) 0.017(2) 0.0033(19) 0.011(2)
O21 0.150(4) 0.067(2) 0.091(2) -0.014(2) -0.048(3) 0.013(3)
C21 0.039(3) 0.100(4) 0.076(3) 0.023(3) -0.003(3) -0.013(3)
O22 0.098(3) 0.126(4) 0.290(5) -0.093(4) 0.113(3) -0.028(3)
C22 0.089(4) 0.075(4) 0.095(4) 0.022(3) -0.002(3) -0.036(3)
C23 0.050(3) 0.103(4) 0.070(3) 0.016(3) 0.002(3) -0.018(3)
O23 0.213(6) 0.162(5) 0.152(5) 0.052(4) -0.087(4) -0.116(4)
C24 0.114(5) 0.083(4) 0.091(4) 0.022(4) 0.010(4) 0.020(4)
O24 0.335(9) 0.048(3) 0.106(4) 0.024(3) -0.083(5) -0.007(4)
O24' 0.055(8) 0.060(8) 0.047(7) 0.036(6) -0.011(7) -0.003(7)
O25 0.257(7) 0.067(3) 0.074(3) -0.010(3) -0.043(4) 0.050(4)
O25' 0.064(9) 0.059(9) 0.048(7) 0.018(7) 0.027(7) 0.009(7)
C25 0.135(6) 0.092(5) 0.092(4) 0.002(4) 0.010(4) 0.013(4)
C26 0.093(5) 0.176(7) 0.172(7) 0.021(6) 0.016(5) 0.071(5)
C27 0.086(4) 0.067(4) 0.099(4) -0.010(3) 0.037(3) -0.021(3)
C28 0.059(4) 0.062(3) 0.157(5) -0.030(4) 0.026(4) 0.001(3)
C29 0.053(3) 0.072(4) 0.108(4) 0.006(3) 0.039(3) 0.011(3)
C30 0.091(5) 0.145(6) 0.200(7) -0.009(6) -0.061(5) 0.031(5)
C31 0.272(8) 0.207(6) 0.086(5) -0.026(5) -0.006(5) 0.108(4)
C32 0.378(11) 0.348(7) 0.352(15) 0.107(8) 0.057(9) 0.214(5)
C33 0.133(6) 0.124(6) 0.093(4) -0.025(4) 0.015(4) 0.000(5)
C34 0.168(7) 0.105(5) 0.170(7) 0.064(5) -0.011(6) 0.002(5)
C35 0.078(4) 0.165(6) 0.148(6) -0.021(5) -0.008(4) 0.056(4)
C36 0.089(4) 0.127(5) 0.111(5) 0.023(4) -0.030(4) -0.053(4)
C37 0.112(4) 0.067(3) 0.062(3) -0.009(3) -0.039(3) -0.001(3)
C38 0.053(3) 0.114(5) 0.090(4) -0.007(4) 0.030(3) -0.005(3)
C39 0.243(9) 0.143(6) 0.074(4) 0.024(4) -0.020(5) 0.062(6)
C40 0.178(7) 0.057(3) 0.093(4) -0.014(3) -0.023(4) 0.011(4)
C41 0.230(8) 0.062(4) 0.102(4) -0.010(4) -0.048(5) 0.009(5)
C42 0.241(7) 0.247(8) 0.219(6) -0.162(5) 0.176(5) -0.169(6)
C43 0.095(5) 0.275(9) 0.313(9) 0.188(7) 0.100(6) 0.098(5)
C44 0.332(11) 0.113(6) 0.111(5) -0.039(5) -0.097(6) 0.058(7)

loop_
_atom_type_symbol
_atom_type_description
_atom_type_scat_dispersion_real
_atom_type_scat_dispersion_imag
_atom_type_scat_source
C C 0.0033 0.0016 'International Tables Vol C Tables 4.2.6.8 and 6.1.1.4'
H H 0.0000 0.0000 'International Tables Vol C Tables 4.2.6.8 and 6.1.1.4'
N N 0.0061 0.0033 'International Tables Vol C Tables 4.2.6.8 and 6.1.1.4'
O O 0.0106 0.0060 'International Tables Vol C Tables 4.2.6.8 and 6.1.1.4'
P P 0.1023 0.0942 'International Tables Vol C Tables 4.2.6.8 and 6.1.1.4'
Cu Cu 0.3201 1.2651 'International Tables Vol C Tables 4.2.6.8 and 6.1.1.4'

loop_
_geom_angle_atom_site_label_1
_geom_angle_atom_site_label_2
_geom_angle_atom_site_label_3
_geom_angle
_geom_angle_site_symmetry_3
O3 Cu1 O1 133.45(16) .
O3 Cu1 N1 92.06(13) .
O1 Cu1 N1 90.31(12) .
O3 Cu1 N2 89.54(13) .
O1 Cu1 N2 87.98(12) .
N1 Cu1 N2 178.20(12) .
O3 Cu1 O2 109.24(16) .
O1 Cu1 O2 117.29(15) .
N1 Cu1 O2 88.85(12) .
N2 Cu1 O2 91.40(12) .
O9' P1 O2 133.1(6) .
O2 P1 O9 114.4(2) .
O9' P1 O10' 119.2(10) .
O2 P1 O10' 87.7(8) .
O2 P1 O8 108.1(2) .
O9 P1 O8 110.8(2) .
O2 P1 O10 117.5(2) .
O9 P1 O10 101.1(2) .
O8 P1 O10 104.5(2) .
O9' P1 O8' 117.6(8) .
O2 P1 O8' 96.2(6) .
O10' P1 O8' 93.3(10) .
C1 N1 C5 116.0(3) .
C1 N1 Cu1 123.2(3) .
C5 N1 Cu1 120.8(3) .
P5 O1 Cu1 148.5(2) .
N1 C1 C2 124.0(4) .
N1 C1 H1 118.0 .
C2 C1 H1 118.0 .
P1 O2 Cu1 145.9(2) .
O12 P2 O3 122.9(3) .
O12 P2 O13 107.1(2) .
O3 P2 O13 108.7(2) .
O12 P2 O11 110.6(2) .
O3 P2 O11 102.4(2) .
O13 P2 O11 103.6(2) .
O6 Cu2 N4 89.58(12) .
O6 Cu2 N3 89.19(12) .
N4 Cu2 N3 178.77(13) .
O6 Cu2 O7 122.66(14) .
N4 Cu2 O7 92.50(12) .
N3 Cu2 O7 88.25(12) .
O6 Cu2 O5 125.45(13) .
N4 Cu2 O5 91.26(11) .
N3 Cu2 O5 89.36(11) .
O7 Cu2 O5 111.79(12) .
C6 N2 C10 117.7(3) .
C6 N2 Cu1 119.0(2) .
C10 N2 Cu1 123.2(2) .
C3 C2 C1 119.5(4) .
C3 C2 H2 120.2 .
C1 C2 H2 120.2 .
P2 O3 Cu1 147.8(2) .
O15 P3 O5 121.17(17) .
O15 P3 O14 111.76(17) .
O5 P3 O14 103.94(16) .
O15 P3 O16 105.79(17) .
O5 P3 O16 109.42(16) .
O14 P3 O16 103.44(16) .
C15 N3 C11 116.6(3) .
C15 N3 Cu2 123.3(3) .
C11 N3 Cu2 119.8(2) .
C2 C3 C4 117.1(4) .
C2 C3 C8 121.5(3) 6_656
C4 C3 C8 121.4(3) 6_656
O18 P4 O6 119.5(2) .
O18 P4 O19 104.0(2) .
O6 P4 O19 111.7(2) .
O18 P4 O17 110.7(2) .
O6 P4 O17 103.61(18) .
O19 P4 O17 106.8(2) .
C16 N4 C20 117.0(3) .
C16 N4 Cu2 121.7(3) .
C20 N4 Cu2 121.0(3) .
C5 C4 C3 118.8(4) .
C5 C4 H4 120.6 .
C3 C4 H4 120.6 .
P3 O5 Cu2 136.09(17) .
O20 P5 O1 120.3(2) .
O20 P5 O22 111.1(3) .
O1 P5 O22 110.2(2) .
O20 P5 O21 111.4(2) .
O1 P5 O21 103.1(2) .
O22 P5 O21 98.4(3) .
N1 C5 C4 124.6(4) .
N1 C5 H5 117.7 .
C4 C5 H5 117.7 .
C23 N5 C21 108.0(4) .
C23 N5 C24 126.1(5) .
C21 N5 C24 125.9(5) .
P4 O6 Cu2 142.51(19) .
O24 P6 O7 124.2(3) .
O7 P6 O23' 119.1(4) .
O24 P6 O25 122.0(3) .
O7 P6 O25 108.9(2) .
O7 P6 O25' 111.8(5) .
O23' P6 O25' 114.3(7) .
O7 P6 O24' 103.9(5) .
O23' P6 O24' 102.0(7) .
O25' P6 O24' 24.5(7) .
O24 P6 O23 103.5(4) .
O7 P6 O23 103.9(3) .
O25 P6 O23 83.1(3) .
N2 C6 C7 123.6(4) .
N2 C6 H6 118.2 .
C7 C6 H6 118.2 .
C21 N6 C22 109.4(5) .
C21 N6 C26 121.9(5) .
C22 N6 C26 128.7(5) .
P6 O7 Cu2 138.6(2) .
C6 C7 C8 119.6(4) .
C6 C7 H7 120.2 .
C8 C7 H7 120.2 .
C29 N7 C27 106.9(5) .
C29 N7 C30 126.3(5) .
C27 N7 C30 126.7(5) .
C7 C8 C9 116.8(3) .
C7 C8 C3 121.7(3) 6_556
C9 C8 C3 121.4(3) 6_556
C29 N8 C28 107.2(5) .
C29 N8 C31 124.9(5) .
C28 N8 C31 127.3(5) .
C33 O8 P1 119.7(4) .
C33 O8' P1 95.6(9) .
C10 C9 C8 119.5(4) .
C10 C9 H9 120.2 .
C8 C9 H9 120.2 .
C34 O10 P1 118.0(4) .
C34 O10' P1 122.3(15) .
C34 O10' H34C 44.5 .
P1 O10' H34C 155.9 .
N2 C10 C9 122.6(4) .
N2 C10 H10 118.7 .
C9 C10 H10 118.7 .
C35 O11 P2 119.0(4) .
N3 C11 C12 124.1(4) .
N3 C11 H11 117.9 .
C12 C11 H11 117.9 .
C11 C12 C13 119.0(3) .
C11 C12 H12 120.5 .
C13 C12 H12 120.5 .
C36 O13 P2 121.5(3) .
C14 C13 C12 116.4(3) .
C14 C13 C13 121.6(4) 5_556
C12 C13 C13 122.0(4) 5_556
C37 O14 P3 118.1(3) .
C15 C14 C13 120.3(4) .
C15 C14 H14 119.8 .
C13 C14 H14 119.8 .
N3 C15 C14 123.6(4) .
N3 C15 H15 118.2 .
C14 C15 H15 118.2 .
C38 O16 P3 118.8(3) .
N4 C16 C17 123.6(4) .
N4 C16 H16 118.2 .
C17 C16 H16 118.2 .
C40 O17 P4 118.9(4) .
C18 C17 C16 120.3(4) .
C18 C17 H17 119.8 .
C16 C17 H17 119.8 .
C17 C18 C19 115.9(3) .
C17 C18 C18 123.3(4) 5_656
C19 C18 C18 120.9(4) 5_656
C39 O19 P4 117.4(4) .
C20 C19 C18 120.3(4) .
C20 C19 H19 119.8 .
C18 C19 H19 119.8 .
N4 C20 C19 122.8(4) .
N4 C20 H20 118.6 .
C19 C20 H20 118.6 .
C41 O21 P5 117.3(3) .
N6 C21 N5 108.3(5) .
N6 C21 H21 125.9 .
N5 C21 H21 125.9 .
C42 O22 P5 132.5(6) .
C23 C22 N6 106.3(5) .
C23 C22 H22 126.8 .
N6 C22 H22 126.8 .
N5 C23 C22 108.0(5) .
N5 C23 H23 126.0 .
C22 C23 H23 126.0 .
C43 O23 P6 106.9(5) .
P6 O23' C43 122.2(8) .
N5 C24 C25 113.8(5) .
N5 C24 H24A 108.8 .
C25 C24 H24A 108.8 .
N5 C24 H24B 108.8 .
C25 C24 H24B 108.8 .
H24A C24 H24B 107.7 .
O25' O24' P6 74.6(19) .
C44 O25 P6 121.1(5) .
O24' O25' P6 80.9(19) .
C24 C25 H25A 109.5 .
C24 C25 H25B 109.5 .
H25A C25 H25B 109.5 .
C24 C25 H25C 109.5 .
H25A C25 H25C 109.5 .
H25B C25 H25C 109.5 .
N6 C26 H26A 109.5 .
N6 C26 H26B 109.5 .
H26A C26 H26B 109.5 .
N6 C26 H26C 109.5 .
H26A C26 H26C 109.5 .
H26B C26 H26C 109.5 .
C28 C27 N7 106.4(5) .
C28 C27 H27 126.8 .
N7 C27 H27 126.8 .
C27 C28 N8 108.8(5) .
C27 C28 H28 125.6 .
N8 C28 H28 125.6 .
N7 C29 N8 110.7(5) .
N7 C29 H29 124.7 .
N8 C29 H29 124.7 .
N7 C30 H30C 109.5 .
N7 C30 H30A 109.5 .
H30C C30 H30A 109.5 .
N7 C30 H30B 109.5 .
H30C C30 H30B 109.5 .
H30A C30 H30B 109.5 .
C32 C31 N8 128.5(8) .
C32 C31 H31A 105.2 .
N8 C31 H31A 105.2 .
C32 C31 H31B 105.2 .
N8 C31 H31B 105.2 .
H31A C31 H31B 105.9 .
C31 C32 H32A 109.5 .
C31 C32 H32B 109.5 .
H32A C32 H32B 109.5 .
C31 C32 H32C 109.5 .
H32A C32 H32C 109.5 .
H32B C32 H32C 109.5 .
O8 C33 H33A 109.7 .
O8' C33 H33A 132.9 .
O8 C33 H33B 109.4 .
O8' C33 H33B 106.4 .
H33A C33 H33B 109.5 .
O8 C33 H33C 109.3 .
O8' C33 H33C 85.6 .
H33A C33 H33C 109.5 .
H33B C33 H33C 109.5 .
O10 C34 H34A 109.3 .
O10' C34 H34A 108.9 .
O10 C34 H34B 110.0 .
O10' C34 H34B 140.7 .
H34A C34 H34B 109.5 .
O10 C34 H34C 109.1 .
O10' C34 H34C 48.6 .
H34A C34 H34C 109.4 .
H34B C34 H34C 109.5 .
O11 C35 H35A 109.5 .
O11 C35 H35B 109.5 .
H35A C35 H35B 109.5 .
O11 C35 H35C 109.5 .
H35A C35 H35C 109.5 .
H35B C35 H35C 109.5 .
O13 C36 H36A 109.5 .
O13 C36 H36B 109.5 .
H36A C36 H36B 109.5 .
O13 C36 H36C 109.5 .
H36A C36 H36C 109.5 .
H36B C36 H36C 109.5 .
O14 C37 H37A 109.5 .
O14 C37 H37B 109.5 .
H37A C37 H37B 109.5 .
O14 C37 H37C 109.5 .
H37A C37 H37C 109.5 .
H37B C37 H37C 109.5 .
O16 C38 H38A 109.5 .
O16 C38 H38B 109.5 .
H38A C38 H38B 109.5 .
O16 C38 H38C 109.5 .
H38A C38 H38C 109.5 .
H38B C38 H38C 109.5 .
O19 C39 H39A 109.5 .
O19 C39 H39B 109.5 .
H39A C39 H39B 109.5 .
O19 C39 H39C 109.5 .
H39A C39 H39C 109.5 .
H39B C39 H39C 109.5 .
O17 C40 H40A 109.5 .
O17 C40 H40B 109.5 .
H40A C40 H40B 109.5 .
O17 C40 H40C 109.5 .
H40A C40 H40C 109.5 .
H40B C40 H40C 109.5 .
O21 C41 H41A 109.5 .
O21 C41 H41B 109.5 .
H41A C41 H41B 109.5 .
O21 C41 H41C 109.5 .
H41A C41 H41C 109.5 .
H41B C41 H41C 109.5 .
O22 C42 H42C 109.5 .
O22 C42 H42A 109.5 .
H42C C42 H42A 109.5 .
O22 C42 H42B 109.5 .
H42C C42 H42B 109.5 .
H42A C42 H42B 109.5 .
O23' C43 H43A 73.1 .
O23 C43 H43A 109.9 .
O23' C43 H43B 173.2 .
O23 C43 H43B 110.0 .
H43A C43 H43B 109.5 .
O23' C43 H43C 74.9 .
O23 C43 H43C 108.5 .
H43A C43 H43C 109.5 .
H43B C43 H43C 109.5 .
O25 C44 H44A 109.7 .
O25 C44 H44B 109.4 .
H44A C44 H44B 109.5 .
O25 C44 H44C 109.3 .
H44A C44 H44C 109.5 .
H44B C44 H44C 109.5 .

loop_
_geom_bond_atom_site_label_1
_geom_bond_atom_site_label_2
_geom_bond_distance
_geom_bond_site_symmetry_2
Cu1 O3 1.999(3) .
Cu1 O1 2.007(3) .
Cu1 N1 2.010(3) .
Cu1 N2 2.023(3) .
Cu1 O2 2.046(3) .
P1 O9' 1.342(14) .
P1 O2 1.453(3) .
P1 O9 1.495(4) .
P1 O10' 1.52(2) .
P1 O8 1.556(4) .
P1 O10 1.584(4) .
P1 O8' 1.772(18) .
N1 C1 1.317(5) .
N1 C5 1.327(5) .
O1 P5 1.477(3) .
C1 C2 1.382(5) .
C1 H1 0.9400 .
P2 O12 1.454(4) .
P2 O3 1.459(4) .
P2 O13 1.575(4) .
P2 O11 1.619(4) .
Cu2 O6 1.967(3) .
Cu2 N4 2.012(3) .
Cu2 N3 2.021(3) .
Cu2 O7 2.050(3) .
Cu2 O5 2.054(3) .
N2 C6 1.331(5) .
N2 C10 1.339(5) .
C2 C3 1.375(5) .
C2 H2 0.9400 .
P3 O15 1.471(3) .
P3 O5 1.490(3) .
P3 O14 1.587(3) .
P3 O16 1.602(3) .
N3 C15 1.332(5) .
N3 C11 1.337(5) .
C3 C4 1.383(5) .
C3 C8 1.493(5) 6_656
P4 O18 1.471(3) .
P4 O6 1.471(3) .
P4 O19 1.574(4) .
P4 O17 1.579(3) .
N4 C16 1.321(5) .
N4 C20 1.329(5) .
C4 C5 1.375(5) .
C4 H4 0.9400 .
P5 O20 1.461(4) .
P5 O22 1.564(4) .
P5 O21 1.614(4) .
C5 H5 0.9400 .
N5 C23 1.340(6) .
N5 C21 1.340(6) .
N5 C24 1.465(7) .
P6 O24 1.362(5) .
P6 O7 1.472(3) .
P6 O23' 1.494(12) .
P6 O25 1.539(5) .
P6 O25' 1.625(15) .
P6 O24' 1.664(15) .
P6 O23 1.689(6) .
C6 C7 1.366(5) .
C6 H6 0.9400 .
N6 C21 1.304(7) .
N6 C22 1.356(7) .
N6 C26 1.497(7) .
C7 C8 1.393(5) .
C7 H7 0.9400 .
N7 C29 1.302(7) .
N7 C27 1.403(7) .
N7 C30 1.501(8) .
C8 C9 1.402(5) .
N8 C29 1.313(6) .
N8 C28 1.360(7) .
N8 C31 1.491(8) .
O8 C33 1.436(7) .
O8' C33 1.722(19) .
C9 C10 1.379(5) .
C9 H9 0.9400 .
O10 C34 1.382(8) .
O10' C34 1.38(2) .
O10' H34C 1.0389 .
C10 H10 0.9400 .
O11 C35 1.387(7) .
C11 C12 1.376(5) .
C11 H11 0.9400 .
C12 C13 1.400(5) .
C12 H12 0.9400 .
O13 C36 1.433(6) .
C13 C14 1.392(5) .
C13 C13 1.493(7) 5_556
O14 C37 1.433(5) .
C14 C15 1.366(5) .
C14 H14 0.9400 .
C15 H15 0.9400 .
O16 C38 1.459(6) .
C16 C17 1.377(5) .
C16 H16 0.9400 .
O17 C40 1.434(6) .
C17 C18 1.375(5) .
C17 H17 0.9400 .
C18 C19 1.389(5) .
C18 C18 1.480(7) 5_656
O19 C39 1.436(7) .
C19 C20 1.380(5) .
C19 H19 0.9400 .
C20 H20 0.9400 .
O21 C41 1.426(6) .
C21 H21 0.9400 .
O22 C42 1.200(8) .
C22 C23 1.348(7) .
C22 H22 0.9400 .
C23 H23 0.9400 .
O23 C43 1.582(10) .
O23' C43 1.508(13) .
C24 C25 1.488(8) .
C24 H24A 0.9800 .
C24 H24B 0.9800 .
O24' O25' 0.70(2) .
O25 C44 1.387(8) .
C25 H25A 0.9700 .
C25 H25B 0.9700 .
C25 H25C 0.9700 .
C26 H26A 0.9700 .
C26 H26B 0.9700 .
C26 H26C 0.9700 .
C27 C28 1.315(8) .
C27 H27 0.9400 .
C28 H28 0.9400 .
C29 H29 0.9400 .
C30 H30C 0.9700 .
C30 H30A 0.9700 .
C30 H30B 0.9700 .
C31 C32 1.398(8) .
C31 H31A 0.9800 .
C31 H31B 0.9800 .
C32 H32A 0.9700 .
C32 H32B 0.9700 .
C32 H32C 0.9700 .
C33 H33A 0.9702 .
C33 H33B 0.9702 .
C33 H33C 0.9700 .
C34 H34A 0.9699 .
C34 H34B 0.9700 .
C34 H34C 0.9703 .
C35 H35A 0.9700 .
C35 H35B 0.9700 .
C35 H35C 0.9700 .
C36 H36A 0.9700 .
C36 H36B 0.9700 .
C36 H36C 0.9700 .
C37 H37A 0.9700 .
C37 H37B 0.9700 .
C37 H37C 0.9700 .
C38 H38A 0.9700 .
C38 H38B 0.9700 .
C38 H38C 0.9700 .
C39 H39A 0.9700 .
C39 H39B 0.9700 .
C39 H39C 0.9700 .
C40 H40A 0.9700 .
C40 H40B 0.9700 .
C40 H40C 0.9700 .
C41 H41A 0.9700 .
C41 H41B 0.9700 .
C41 H41C 0.9700 .
C42 H42C 0.9700 .
C42 H42A 0.9700 .
C42 H42B 0.9700 .
C43 H43A 0.9701 .
C43 H43B 0.9700 .
C43 H43C 0.9699 .
C44 H44A 0.9700 .
C44 H44B 0.9701 .
C44 H44C 0.9699 .
